data_4315060
loop_
_publ_author_name
'Hai-Ying Wang'
'Jun-Yan Cheng'
'Jian-Ping Ma'
'Yu-Bin Dong'
'Ru-Qi Huang'

_publ_section_title
;
 Synthesis and Characterization of New Coordination Polymers with Tunable
 Luminescent Properties Generated from Bent 1,2,4-Triazole-Bridged
 N,N'-Dioxides and Ln(III) Salts
;
_journal_name_full 'Inorganic Chemistry'
_journal_page_first 2416
_journal_page_last 2426
_journal_paper_doi 10.1021/ic902311g
_journal_volume 49
_journal_year 2010
_chemical_formula_sum 'C24 H28 Cl3 Ho N12 O20'
_chemical_formula_weight 1075.86
_chemical_name_systematic
; 
 ? 
;
_space_group_IT_number 2
_symmetry_cell_setting triclinic
_symmetry_space_group_name_Hall '-P 1'
_symmetry_space_group_name_H-M 'P -1'
_atom_sites_solution_hydrogens geom
_atom_sites_solution_primary direct
_atom_sites_solution_secondary difmap
_audit_creation_method SHELXL-97
_cell_angle_alpha 92.043(3)
_cell_angle_beta 94.711(3)
_cell_angle_gamma 90.209(3)
_cell_formula_units_Z 2
_cell_length_a 9.2387(18)
_cell_length_b 11.790(2)
_cell_length_c 17.338(3)
_cell_measurement_reflns_used 2294
_cell_measurement_temperature 298(2)
_cell_measurement_theta_max 22.195
_cell_measurement_theta_min 2.359
_cell_volume 1880.9(6)
_computing_cell_refinement 'Bruker SMART'
_computing_data_collection 'Bruker SMART'
_computing_data_reduction 'Bruker SAINT'
_computing_molecular_graphics 'Bruker SHELXTL'
_computing_publication_material 'Bruker SHELXTL'
_computing_structure_refinement 'SHELXL-97 (Sheldrick, 1997)'
_computing_structure_solution 'SHELXS-97 (Sheldrick, 1990)'
_diffrn_ambient_temperature 298(2)
_diffrn_measured_fraction_theta_full 0.981
_diffrn_measured_fraction_theta_max 0.981
_diffrn_measurement_device_type 'CCD area detector'
_diffrn_measurement_method 'phi and omega scans'
_diffrn_radiation_monochromator graphite
_diffrn_radiation_source 'fine-focus sealed tube'
_diffrn_radiation_type MoK\a
_diffrn_radiation_wavelength 0.71073
_diffrn_reflns_av_R_equivalents 0.0314
_diffrn_reflns_av_sigmaI/netI 0.0784
_diffrn_reflns_limit_h_max 10
_diffrn_reflns_limit_h_min -11
_diffrn_reflns_limit_k_max 9
_diffrn_reflns_limit_k_min -14
_diffrn_reflns_limit_l_max 20
_diffrn_reflns_limit_l_min -20
_diffrn_reflns_number 9930
_diffrn_reflns_theta_full 25.50
_diffrn_reflns_theta_max 25.50
_diffrn_reflns_theta_min 1.18
_exptl_absorpt_coefficient_mu 2.415
_exptl_absorpt_correction_T_max 0.8303
_exptl_absorpt_correction_T_min 0.6568
_exptl_absorpt_correction_type multi-scan
_exptl_absorpt_process_details sadabs
_exptl_crystal_colour colourless
_exptl_crystal_density_diffrn 1.900
_exptl_crystal_density_method 'not measured'
_exptl_crystal_description block
_exptl_crystal_F_000 1068
_exptl_crystal_size_max 0.19
_exptl_crystal_size_mid 0.10
_exptl_crystal_size_min 0.08
_refine_diff_density_max 1.523
_refine_diff_density_min -0.914
_refine_diff_density_rms 0.145
_refine_ls_extinction_method none
_refine_ls_goodness_of_fit_ref 1.068
_refine_ls_hydrogen_treatment constr
_refine_ls_matrix_type full
_refine_ls_number_parameters 541
_refine_ls_number_reflns 6863
_refine_ls_number_restraints 12
_refine_ls_restrained_S_all 1.116
_refine_ls_R_factor_all 0.0793
_refine_ls_R_factor_gt 0.0594
_refine_ls_shift/su_max 0.001
_refine_ls_shift/su_mean 0.000
_refine_ls_structure_factor_coef Fsqd
_refine_ls_weighting_details 'calc w=1/[\s^2^(Fo^2^)+(0.0613P)^2^+3.4199P] where P=(Fo^2^+2Fc^2^)/3'
_refine_ls_weighting_scheme calc
_refine_ls_wR_factor_gt 0.1286
_refine_ls_wR_factor_ref 0.1378
_reflns_number_gt 5495
_reflns_number_total 6863
_reflns_threshold_expression >2sigma(I)
_cod_data_source_file ic902311g_si_001_09.cif
_cod_data_source_block 8
_cod_depositor_comments
;
The following automatic conversions were performed:

'_symmetry_cell_setting' value 'Triclinic' changed to 'triclinic'
according to the built-in table from CIF Core dictionary named
'cif_core.dic' version 2.4.1 from 2010-06-29.

Automatic conversion script
Id: cif_fix_values 1646 2011-03-28 12:23:43Z adriana 

The following automatic conversions were performed:

'_refine_ls_hydrogen_treatment' value 'contr' was replaced with the
value 'constr' as specified in the replacement file
'src/cod-tools/trunk/data/replacement-values/replacement_values.lst'.

Automatic conversion script
Id: cif_fix_values 5376 2017-05-30 11:51:03Z andrius 
;
_cod_original_cell_volume 1880.8(6)
_cod_database_code 4315060

loop_
_symmetry_equiv_pos_as_xyz
'x, y, z'
'-x, -y, -z'

loop_
_atom_site_label
_atom_site_type_symbol
_atom_site_fract_x
_atom_site_fract_y
_atom_site_fract_z
_atom_site_U_iso_or_equiv
_atom_site_adp_type
_atom_site_occupancy
_atom_site_symmetry_multiplicity
_atom_site_calc_flag
_atom_site_refinement_flags
_atom_site_disorder_assembly
_atom_site_disorder_group
C1 C 1.1681(10) -0.1159(8) 0.8290(5) 0.039(2) Uani 1 1 d . . .
H1 H 1.1952 -0.1855 0.8078 0.047 Uiso 1 1 calc R . .
C2 C 1.2485(11) -0.0677(8) 0.8906(6) 0.049(2) Uani 1 1 d . . .
H2 H 1.3303 -0.1048 0.9117 0.058 Uiso 1 1 calc R . .
C3 C 1.2106(11) 0.0356(8) 0.9222(5) 0.046(2) Uani 1 1 d . . .
H3 H 1.2671 0.0695 0.9636 0.056 Uiso 1 1 calc R . .
C4 C 1.0850(10) 0.0883(7) 0.8908(5) 0.035(2) Uani 1 1 d . . .
C5 C 1.0057(10) 0.0366(7) 0.8287(4) 0.036(2) Uani 1 1 d . . .
H5 H 0.9216 0.0703 0.8073 0.043 Uiso 1 1 calc R . .
C6 C 1.0318(9) 0.1902(7) 0.9286(5) 0.033(2) Uani 1 1 d . . .
C7 C 0.9138(10) 0.3461(7) 0.9525(4) 0.034(2) Uani 1 1 d . . .
C8 C 0.8209(9) 0.4456(7) 0.9469(4) 0.0318(19) Uani 1 1 d . . .
C9 C 0.7645(11) 0.4898(8) 1.0124(5) 0.043(2) Uani 1 1 d . . .
H9 H 0.7884 0.4574 1.0599 0.051 Uiso 1 1 calc R . .
C10 C 0.6719(11) 0.5822(8) 1.0082(5) 0.046(2) Uani 1 1 d . . .
H10 H 0.6349 0.6125 1.0527 0.056 Uiso 1 1 calc R . .
C11 C 0.6349(11) 0.6295(8) 0.9367(5) 0.047(2) Uani 1 1 d . . .
H11 H 0.5724 0.6910 0.9329 0.056 Uiso 1 1 calc R . .
C12 C 0.7804(10) 0.4952(7) 0.8765(5) 0.036(2) Uani 1 1 d . . .
H12 H 0.8156 0.4659 0.8313 0.043 Uiso 1 1 calc R . .
C13 C 0.3735(11) 0.8830(9) 0.6862(6) 0.050(3) Uani 1 1 d . . .
H13 H 0.3524 0.8168 0.7106 0.060 Uiso 1 1 calc R . .
C14 C 0.2750(12) 0.9261(9) 0.6304(6) 0.058(3) Uani 1 1 d . . .
H14 H 0.1891 0.8867 0.6158 0.069 Uiso 1 1 calc R . .
C15 C 0.3030(11) 1.0261(8) 0.5966(6) 0.050(3) Uani 1 1 d . . .
H15 H 0.2353 1.0563 0.5604 0.059 Uiso 1 1 calc R . .
C16 C 0.4326(10) 1.0813(7) 0.6170(5) 0.035(2) Uani 1 1 d . . .
C17 C 0.5326(11) 1.0350(7) 0.6706(5) 0.040(2) Uani 1 1 d . . .
H17 H 0.6219 1.0705 0.6832 0.049 Uiso 1 1 calc R . .
C18 C 0.4751(10) 1.1816(8) 0.5764(5) 0.040(2) Uani 1 1 d . . .
C19 C 0.5847(10) 1.3368(7) 0.5463(4) 0.036(2) Uani 1 1 d . . .
C20 C 0.6817(10) 1.4349(7) 0.5458(5) 0.039(2) Uani 1 1 d . . .
C21 C 0.7179(12) 1.4738(8) 0.4761(5) 0.050(3) Uani 1 1 d . . .
H21 H 0.6782 1.4388 0.4303 0.060 Uiso 1 1 calc R . .
C22 C 0.8113(13) 1.5628(9) 0.4734(5) 0.056(3) Uani 1 1 d . . .
H22 H 0.8352 1.5877 0.4257 0.067 Uiso 1 1 calc R . .
C23 C 0.8710(11) 1.6168(8) 0.5408(5) 0.045(2) Uani 1 1 d . . .
H23 H 0.9345 1.6779 0.5394 0.055 Uiso 1 1 calc R . .
C24 C 0.7432(10) 1.4898(7) 0.6129(5) 0.039(2) Uani 1 1 d . . .
H24 H 0.7210 1.4653 0.6610 0.046 Uiso 1 1 calc R . .
Cl1 Cl 0.5859(3) 0.1479(2) 0.88576(15) 0.0526(6) Uani 1 1 d . . .
Cl2 Cl 0.2952(4) 0.5101(3) 0.76525(17) 0.0752(9) Uani 1 1 d . . .
Cl3 Cl 0.9295(3) 0.1526(2) 0.60436(16) 0.0667(8) Uani 1 1 d . . .
H8B H 0.7056 0.8644 0.5834 0.050 Uiso 1 1 d RD . .
H8A H 0.8271 0.9069 0.6203 0.050 Uiso 1 1 d RD . .
H6B H 0.8424 0.8525 0.9102 0.050 Uiso 1 1 d RD . .
H5B H 1.0248 0.6329 0.7953 0.050 Uiso 1 1 d RD . .
H6A H 0.7190 0.9024 0.8772 0.050 Uiso 1 1 d RD . .
H5A H 0.9952 0.6694 0.8688 0.050 Uiso 1 1 d RD . .
H7A H 0.5272 0.6446 0.6959 0.050 Uiso 1 1 d RD . .
H7B H 0.5298 0.6844 0.6120 0.050 Uiso 1 1 d RD . .
H5C H 1.0414 0.3249 0.8047 0.060 Uiso 1 1 d RD . .
H5D H 0.8695 0.2621 0.7899 0.060 Uiso 1 1 d RD . .
H12A H 0.5080 1.3229 0.7211 0.060 Uiso 1 1 d RD . .
H12B H 0.6958 1.2795 0.7150 0.060 Uiso 1 1 d RD . .
Ho1 Ho 0.77574(5) 0.76579(3) 0.74440(2) 0.03019(14) Uani 1 1 d . . .
N1 N 0.6908(8) 0.5849(6) 0.8736(4) 0.0352(17) Uani 1 1 d . . .
N2 N 0.9595(9) 0.3044(6) 1.0192(4) 0.0411(19) Uani 1 1 d . . .
N3 N 1.0331(9) 0.2049(6) 1.0041(4) 0.0397(19) Uani 1 1 d . . .
N4 N 0.9602(8) 0.2785(6) 0.8939(4) 0.0313(16) Uani 1 1 d . . .
N5 N 0.9464(7) 0.3037(6) 0.8146(4) 0.0439(19) Uani 1 1 d D . .
N6 N 0.4993(10) 0.9376(6) 0.7045(4) 0.043(2) Uani 1 1 d . . .
N7 N 1.0505(8) -0.0636(6) 0.7988(4) 0.0355(17) Uani 1 1 d . . .
N8 N 0.8338(9) 1.5773(6) 0.6090(4) 0.0405(19) Uani 1 1 d . . .
N9 N 0.5201(9) 1.2905(6) 0.4833(4) 0.043(2) Uani 1 1 d . . .
N10 N 0.4501(9) 1.1937(6) 0.5013(4) 0.0431(19) Uani 1 1 d . . .
N11 N 0.5550(8) 1.2733(6) 0.6078(4) 0.0364(18) Uani 1 1 d . . .
N12 N 0.5937(7) 1.3025(6) 0.6883(4) 0.046(2) Uani 1 1 d D . .
O1 O 0.8906(7) 1.6304(5) 0.6740(3) 0.0434(16) Uani 1 1 d . . .
O2 O 0.5948(8) 0.8968(5) 0.7576(3) 0.0475(17) Uani 1 1 d . . .
O3 O 0.9690(7) -0.1115(5) 0.7388(3) 0.0415(15) Uani 1 1 d . . .
O4 O 0.6561(7) 0.6298(5) 0.8054(3) 0.0438(16) Uani 1 1 d . . .
O5 O 0.9700(6) 0.6748(5) 0.8209(3) 0.0400(15) Uani 1 1 d D . .
O6 O 0.7843(6) 0.8541(5) 0.8697(3) 0.0443(17) Uani 1 1 d D . .
O7 O 0.5739(6) 0.6827(5) 0.6655(3) 0.0426(16) Uani 1 1 d D . .
O8 O 0.7666(7) 0.8528(5) 0.6217(3) 0.0468(17) Uani 1 1 d D . .
O9 O 0.1566(11) 0.4869(10) 0.7723(9) 0.146(5) Uani 1 1 d . . .
O10 O 0.3903(15) 0.4545(12) 0.8184(6) 0.153(5) Uani 1 1 d . . .
O11 O 0.3013(18) 0.6234(12) 0.7861(16) 0.286(13) Uani 1 1 d . . .
O12 O 0.3595(14) 0.5008(17) 0.7003(6) 0.186(7) Uani 1 1 d . . .
O13 O 0.4488(10) 0.1480(10) 0.8413(6) 0.120(4) Uani 1 1 d . . .
O14 O 0.6077(13) 0.0415(8) 0.9178(5) 0.107(4) Uani 1 1 d . . .
O15 O 0.5896(13) 0.2303(8) 0.9457(6) 0.117(4) Uani 1 1 d . . .
O16 O 0.6879(10) 0.1677(9) 0.8314(5) 0.093(3) Uani 1 1 d . . .
O17 O 0.8496(10) 0.1612(8) 0.6705(5) 0.088(3) Uani 1 1 d . . .
O18 O 0.9488(10) 0.0384(7) 0.5824(5) 0.086(3) Uani 1 1 d . . .
O19 O 1.0656(16) 0.1989(12) 0.6233(15) 0.273(13) Uani 1 1 d . . .
O20 O 0.859(2) 0.2105(15) 0.5458(7) 0.225(10) Uani 1 1 d . . .

loop_
_atom_site_aniso_label
_atom_site_aniso_U_11
_atom_site_aniso_U_22
_atom_site_aniso_U_33
_atom_site_aniso_U_23
_atom_site_aniso_U_13
_atom_site_aniso_U_12
C1 0.034(5) 0.040(5) 0.044(5) 0.003(4) 0.005(4) 0.001(4)
C2 0.039(6) 0.052(6) 0.054(6) 0.003(5) -0.002(5) 0.009(5)
C3 0.046(6) 0.052(6) 0.039(5) -0.005(5) -0.008(4) 0.002(5)
C4 0.046(6) 0.029(5) 0.030(4) 0.004(4) 0.000(4) 0.002(4)
C5 0.046(6) 0.029(5) 0.030(4) -0.002(4) -0.004(4) -0.003(4)
C6 0.031(5) 0.035(5) 0.032(4) 0.002(4) -0.008(4) -0.007(4)
C7 0.041(5) 0.032(5) 0.027(4) 0.002(4) -0.009(4) -0.005(4)
C8 0.040(5) 0.029(4) 0.026(4) 0.009(3) -0.005(4) -0.002(4)
C9 0.063(7) 0.040(5) 0.025(4) 0.008(4) 0.003(4) 0.012(5)
C10 0.058(7) 0.052(6) 0.031(5) 0.009(4) 0.009(4) 0.007(5)
C11 0.047(6) 0.049(6) 0.046(5) 0.011(5) 0.004(5) 0.013(5)
C12 0.045(6) 0.031(5) 0.031(4) 0.004(4) -0.004(4) 0.002(4)
C13 0.048(7) 0.051(6) 0.054(6) 0.009(5) 0.016(5) 0.009(5)
C14 0.045(7) 0.065(7) 0.065(7) 0.012(6) 0.008(5) -0.005(5)
C15 0.046(6) 0.050(6) 0.052(6) 0.014(5) -0.001(5) 0.014(5)
C16 0.042(6) 0.036(5) 0.028(4) 0.001(4) 0.000(4) 0.010(4)
C17 0.056(6) 0.029(5) 0.034(5) 0.001(4) -0.012(4) 0.005(4)
C18 0.046(6) 0.040(5) 0.032(5) 0.002(4) -0.004(4) 0.013(4)
C19 0.044(6) 0.035(5) 0.027(4) 0.001(4) -0.001(4) 0.016(4)
C20 0.054(6) 0.031(5) 0.030(4) -0.001(4) -0.005(4) 0.007(4)
C21 0.069(7) 0.044(6) 0.035(5) -0.003(4) -0.010(5) -0.003(5)
C22 0.081(8) 0.057(7) 0.028(5) 0.001(5) 0.002(5) -0.004(6)
C23 0.053(6) 0.038(5) 0.046(5) 0.001(4) 0.007(5) -0.004(5)
C24 0.058(6) 0.029(5) 0.028(4) 0.001(4) -0.003(4) 0.004(4)
Cl1 0.0521(16) 0.0490(15) 0.0571(15) 0.0032(12) 0.0066(12) 0.0038(12)
Cl2 0.070(2) 0.097(3) 0.0644(18) 0.0306(17) 0.0256(16) 0.0187(18)
Cl3 0.064(2) 0.0583(18) 0.083(2) 0.0162(16) 0.0254(16) 0.0180(15)
Ho1 0.0477(3) 0.0227(2) 0.01875(19) 0.00328(13) -0.00729(15) 0.00245(16)
N1 0.044(5) 0.032(4) 0.029(4) 0.009(3) -0.007(3) -0.001(3)
N2 0.063(5) 0.031(4) 0.027(4) 0.003(3) -0.008(3) 0.003(4)
N3 0.055(5) 0.034(4) 0.029(4) 0.001(3) -0.003(3) 0.009(4)
N4 0.040(4) 0.030(4) 0.023(3) 0.004(3) -0.006(3) 0.004(3)
N5 0.056(5) 0.047(5) 0.027(4) 0.004(3) -0.008(3) 0.001(4)
N6 0.065(6) 0.035(4) 0.030(4) 0.005(3) 0.004(4) 0.014(4)
N7 0.049(5) 0.030(4) 0.027(4) 0.002(3) -0.001(3) -0.004(3)
N8 0.052(5) 0.040(4) 0.028(4) -0.001(3) -0.006(3) 0.014(4)
N9 0.062(6) 0.037(4) 0.027(4) 0.008(3) -0.012(4) 0.002(4)
N10 0.059(5) 0.034(4) 0.034(4) 0.007(3) -0.011(4) 0.001(4)
N11 0.048(5) 0.037(4) 0.023(3) 0.002(3) -0.005(3) 0.012(4)
N12 0.067(6) 0.044(5) 0.025(4) -0.001(3) -0.004(4) 0.006(4)
O1 0.056(4) 0.039(3) 0.032(3) -0.013(3) -0.013(3) 0.007(3)
O2 0.079(5) 0.033(3) 0.027(3) 0.005(3) -0.013(3) 0.016(3)
O3 0.065(4) 0.033(3) 0.025(3) 0.002(3) -0.004(3) -0.007(3)
O4 0.063(4) 0.034(3) 0.032(3) 0.012(3) -0.012(3) 0.000(3)
O5 0.054(4) 0.039(3) 0.026(3) 0.003(3) -0.005(3) 0.010(3)
O6 0.059(4) 0.044(4) 0.028(3) -0.008(3) -0.007(3) 0.023(3)
O7 0.052(4) 0.047(4) 0.027(3) 0.006(3) -0.014(3) -0.006(3)
O8 0.066(5) 0.040(4) 0.032(3) 0.013(3) -0.014(3) -0.015(3)
O9 0.059(7) 0.116(9) 0.271(16) 0.020(10) 0.054(8) -0.019(6)
O10 0.184(13) 0.183(12) 0.098(8) 0.072(8) 0.019(8) 0.072(10)
O11 0.146(15) 0.099(11) 0.63(4) 0.058(18) 0.14(2) 0.049(10)
O12 0.130(11) 0.38(2) 0.054(6) 0.038(10) 0.014(6) 0.033(13)
O13 0.060(6) 0.161(10) 0.138(9) 0.041(8) -0.005(6) -0.015(6)
O14 0.186(11) 0.072(6) 0.064(5) 0.007(5) 0.007(6) 0.049(7)
O15 0.178(12) 0.079(7) 0.094(7) -0.037(6) 0.025(7) 0.016(7)
O16 0.065(6) 0.132(8) 0.084(6) 0.009(6) 0.023(5) -0.022(6)
O17 0.075(6) 0.118(8) 0.070(5) -0.006(5) 0.010(5) 0.013(6)
O18 0.091(7) 0.069(6) 0.099(6) -0.007(5) 0.025(5) -0.007(5)
O19 0.111(12) 0.117(11) 0.60(4) -0.113(17) 0.158(17) -0.044(9)
O20 0.29(2) 0.276(19) 0.127(10) 0.106(12) 0.086(12) 0.204(17)

loop_
_atom_type_symbol
_atom_type_description
_atom_type_scat_dispersion_real
_atom_type_scat_dispersion_imag
_atom_type_scat_source
C C 0.0033 0.0016 'International Tables Vol C Tables 4.2.6.8 and 6.1.1.4'
H H 0.0000 0.0000 'International Tables Vol C Tables 4.2.6.8 and 6.1.1.4'
N N 0.0061 0.0033 'International Tables Vol C Tables 4.2.6.8 and 6.1.1.4'
O O 0.0106 0.0060 'International Tables Vol C Tables 4.2.6.8 and 6.1.1.4'
Cl Cl 0.1484 0.1585 'International Tables Vol C Tables 4.2.6.8 and 6.1.1.4'
Ho Ho -0.2175 4.6783 'International Tables Vol C Tables 4.2.6.8 and 6.1.1.4'

loop_
_geom_angle_atom_site_label_1
_geom_angle_atom_site_label_2
_geom_angle_atom_site_label_3
_geom_angle
_geom_angle_site_symmetry_1
_geom_angle_site_symmetry_3
_geom_angle_publ_flag
N7 C1 C2 119.9(8) . . ?
N7 C1 H1 120.0 . . ?
C2 C1 H1 120.0 . . ?
C1 C2 C3 120.8(9) . . ?
C1 C2 H2 119.6 . . ?
C3 C2 H2 119.6 . . ?
C2 C3 C4 118.5(8) . . ?
C2 C3 H3 120.7 . . ?
C4 C3 H3 120.7 . . ?
C5 C4 C3 119.1(8) . . ?
C5 C4 C6 120.7(8) . . ?
C3 C4 C6 120.0(8) . . ?
N7 C5 C4 119.7(8) . . ?
N7 C5 H5 120.2 . . ?
C4 C5 H5 120.2 . . ?
N3 C6 N4 109.1(7) . . ?
N3 C6 C4 123.5(7) . . ?
N4 C6 C4 127.1(7) . . ?
N2 C7 N4 109.2(7) . . ?
N2 C7 C8 122.2(7) . . ?
N4 C7 C8 128.4(7) . . ?
C9 C8 C12 118.1(8) . . ?
C9 C8 C7 119.4(7) . . ?
C12 C8 C7 122.4(7) . . ?
C8 C9 C10 120.5(8) . . ?
C8 C9 H9 119.7 . . ?
C10 C9 H9 119.7 . . ?
C9 C10 C11 119.5(8) . . ?
C9 C10 H10 120.3 . . ?
C11 C10 H10 120.3 . . ?
N1 C11 C10 119.0(8) . . ?
N1 C11 H11 120.5 . . ?
C10 C11 H11 120.5 . . ?
N1 C12 C8 120.6(8) . . ?
N1 C12 H12 119.7 . . ?
C8 C12 H12 119.7 . . ?
N6 C13 C14 119.4(10) . . ?
N6 C13 H13 120.3 . . ?
C14 C13 H13 120.3 . . ?
C15 C14 C13 120.5(11) . . ?
C15 C14 H14 119.8 . . ?
C13 C14 H14 119.8 . . ?
C14 C15 C16 119.1(9) . . ?
C14 C15 H15 120.5 . . ?
C16 C15 H15 120.5 . . ?
C15 C16 C17 119.9(9) . . ?
C15 C16 C18 121.2(8) . . ?
C17 C16 C18 118.5(9) . . ?
N6 C17 C16 119.4(9) . . ?
N6 C17 H17 120.3 . . ?
C16 C17 H17 120.3 . . ?
N10 C18 N11 108.9(8) . . ?
N10 C18 C16 124.1(8) . . ?
N11 C18 C16 126.8(7) . . ?
N9 C19 N11 108.9(8) . . ?
N9 C19 C20 122.7(8) . . ?
N11 C19 C20 128.3(7) . . ?
C21 C20 C24 117.7(9) . . ?
C21 C20 C19 119.2(8) . . ?
C24 C20 C19 123.1(8) . . ?
C22 C21 C20 120.9(9) . . ?
C22 C21 H21 119.6 . . ?
C20 C21 H21 119.6 . . ?
C21 C22 C23 120.7(9) . . ?
C21 C22 H22 119.7 . . ?
C23 C22 H22 119.7 . . ?
N8 C23 C22 117.7(9) . . ?
N8 C23 H23 121.2 . . ?
C22 C23 H23 121.2 . . ?
N8 C24 C20 120.5(8) . . ?
N8 C24 H24 119.8 . . ?
C20 C24 H24 119.8 . . ?
O15 Cl1 O14 108.7(6) . . ?
O15 Cl1 O16 113.2(7) . . ?
O14 Cl1 O16 110.7(6) . . ?
O15 Cl1 O13 110.6(7) . . ?
O14 Cl1 O13 109.2(7) . . ?
O16 Cl1 O13 104.3(6) . . ?
O12 Cl2 O9 125.1(10) . . ?
O12 Cl2 O11 105.5(13) . . ?
O9 Cl2 O11 101.2(8) . . ?
O12 Cl2 O10 103.4(8) . . ?
O9 Cl2 O10 113.3(9) . . ?
O11 Cl2 O10 107.0(12) . . ?
O20 Cl3 O19 110.0(13) . . ?
O20 Cl3 O18 111.3(9) . . ?
O19 Cl3 O18 107.2(7) . . ?
O20 Cl3 O17 109.4(7) . . ?
O19 Cl3 O17 108.4(10) . . ?
O18 Cl3 O17 110.5(6) . . ?
O4 Ho1 O1 91.3(2) . 1_545 ?
O4 Ho1 O2 93.0(2) . . ?
O1 Ho1 O2 151.7(2) 1_545 . ?
O4 Ho1 O3 151.1(2) . 1_565 ?
O1 Ho1 O3 90.5(2) 1_545 1_565 ?
O2 Ho1 O3 99.0(2) . 1_565 ?
O4 Ho1 O6 81.3(2) . . ?
O1 Ho1 O6 141.41(18) 1_545 . ?
O2 Ho1 O6 66.82(18) . . ?
O3 Ho1 O6 79.4(2) 1_565 . ?
O4 Ho1 O8 139.43(19) . . ?
O1 Ho1 O8 79.9(2) 1_545 . ?
O2 Ho1 O8 78.8(2) . . ?
O3 Ho1 O8 69.17(18) 1_565 . ?
O6 Ho1 O8 128.5(2) . . ?
O4 Ho1 O7 66.75(19) . . ?
O1 Ho1 O7 78.9(2) 1_545 . ?
O2 Ho1 O7 77.2(2) . . ?
O3 Ho1 O7 141.65(18) 1_565 . ?
O6 Ho1 O7 130.0(2) . . ?
O8 Ho1 O7 72.69(17) . . ?
O4 Ho1 O5 77.2(2) . . ?
O1 Ho1 O5 67.70(18) 1_545 . ?
O2 Ho1 O5 140.37(18) . . ?
O3 Ho1 O5 76.8(2) 1_565 . ?
O6 Ho1 O5 73.74(16) . . ?
O8 Ho1 O5 132.3(2) . . ?
O7 Ho1 O5 129.7(2) . . ?
O4 N1 C11 119.2(7) . . ?
O4 N1 C12 118.4(7) . . ?
C11 N1 C12 122.3(7) . . ?
C7 N2 N3 107.7(7) . . ?
C6 N3 N2 107.8(6) . . ?
C6 N4 C7 106.2(6) . . ?
C6 N4 N5 128.3(7) . . ?
C7 N4 N5 125.3(6) . . ?
N4 N5 H5C 103.4 . . ?
N4 N5 H5D 109.1 . . ?
H5C N5 H5D 138.0 . . ?
O2 N6 C13 119.9(8) . . ?
O2 N6 C17 118.4(8) . . ?
C13 N6 C17 121.8(8) . . ?
C1 N7 O3 120.4(7) . . ?
C1 N7 C5 122.0(7) . . ?
O3 N7 C5 117.6(7) . . ?
C24 N8 O1 119.9(7) . . ?
C24 N8 C23 122.6(8) . . ?
O1 N8 C23 117.5(8) . . ?
C19 N9 N10 109.1(7) . . ?
C18 N10 N9 107.4(7) . . ?
C19 N11 C18 105.5(7) . . ?
C19 N11 N12 126.0(7) . . ?
C18 N11 N12 128.4(7) . . ?
N11 N12 H12A 115.8 . . ?
N11 N12 H12B 120.6 . . ?
H12A N12 H12B 121.0 . . ?
N8 O1 Ho1 125.3(5) . 1_565 ?
N6 O2 Ho1 129.8(5) . . ?
N7 O3 Ho1 126.9(5) . 1_545 ?
N1 O4 Ho1 129.1(5) . . ?
Ho1 O5 H5B 115.0 . . ?
Ho1 O5 H5A 136.0 . . ?
H5B O5 H5A 108.8 . . ?
Ho1 O6 H6B 134.9 . . ?
Ho1 O6 H6A 116.3 . . ?
H6B O6 H6A 108.7 . . ?
Ho1 O7 H7A 105.6 . . ?
Ho1 O7 H7B 139.2 . . ?
H7A O7 H7B 115.0 . . ?
Ho1 O8 H8B 139.1 . . ?
Ho1 O8 H8A 113.4 . . ?
H8B O8 H8A 103.3 . . ?

loop_
_geom_bond_atom_site_label_1
_geom_bond_atom_site_label_2
_geom_bond_distance
_geom_bond_site_symmetry_2
_geom_bond_publ_flag
C1 N7 1.330(11) . ?
C1 C2 1.356(12) . ?
C1 H1 0.9300 . ?
C2 C3 1.376(13) . ?
C2 H2 0.9300 . ?
C3 C4 1.398(12) . ?
C3 H3 0.9300 . ?
C4 C5 1.374(11) . ?
C4 C6 1.454(11) . ?
C5 N7 1.353(10) . ?
C5 H5 0.9300 . ?
C6 N3 1.313(10) . ?
C6 N4 1.366(10) . ?
C7 N2 1.311(9) . ?
C7 N4 1.366(10) . ?
C7 C8 1.458(11) . ?
C8 C9 1.374(12) . ?
C8 C12 1.396(10) . ?
C9 C10 1.388(12) . ?
C9 H9 0.9300 . ?
C10 C11 1.395(11) . ?
C10 H10 0.9300 . ?
C11 N1 1.339(11) . ?
C11 H11 0.9300 . ?
C12 N1 1.346(10) . ?
C12 H12 0.9300 . ?
C13 N6 1.336(13) . ?
C13 C14 1.384(14) . ?
C13 H13 0.9300 . ?
C14 C15 1.368(14) . ?
C14 H14 0.9300 . ?
C15 C16 1.375(13) . ?
C15 H15 0.9300 . ?
C16 C17 1.383(11) . ?
C16 C18 1.466(13) . ?
C17 N6 1.355(11) . ?
C17 H17 0.9300 . ?
C18 N10 1.316(10) . ?
C18 N11 1.378(12) . ?
C19 N9 1.301(10) . ?
C19 N11 1.370(11) . ?
C19 C20 1.462(13) . ?
C20 C21 1.372(13) . ?
C20 C24 1.390(11) . ?
C21 C22 1.361(14) . ?
C21 H21 0.9300 . ?
C22 C23 1.383(12) . ?
C22 H22 0.9300 . ?
C23 N8 1.355(11) . ?
C23 H23 0.9300 . ?
C24 N8 1.333(12) . ?
C24 H24 0.9300 . ?
Cl1 O15 1.395(9) . ?
Cl1 O14 1.397(9) . ?
Cl1 O16 1.411(9) . ?
Cl1 O13 1.428(10) . ?
Cl2 O12 1.317(11) . ?
Cl2 O9 1.325(10) . ?
Cl2 O11 1.371(16) . ?
Cl2 O10 1.402(10) . ?
Cl3 O20 1.365(11) . ?
Cl3 O19 1.379(15) . ?
Cl3 O18 1.402(9) . ?
Cl3 O17 1.415(8) . ?
Ho1 O4 2.283(6) . ?
Ho1 O1 2.291(6) 1_545 ?
Ho1 O2 2.300(6) . ?
Ho1 O3 2.304(6) 1_565 ?
Ho1 O6 2.371(5) . ?
Ho1 O8 2.389(5) . ?
Ho1 O7 2.404(5) . ?
Ho1 O5 2.420(5) . ?
N1 O4 1.328(8) . ?
N2 N3 1.386(9) . ?
N4 N5 1.413(9) . ?
N5 H5C 0.9424 . ?
N5 H5D 0.9274 . ?
N6 O2 1.325(9) . ?
N7 O3 1.340(8) . ?
N8 O1 1.338(8) . ?
N9 N10 1.368(10) . ?
N11 N12 1.441(9) . ?
N12 H12A 1.0359 . ?
N12 H12B 1.0566 . ?
O1 Ho1 2.291(6) 1_565 ?
O3 Ho1 2.304(6) 1_545 ?
O5 H5B 0.8494 . ?
O5 H5A 0.8484 . ?
O6 H6B 0.8487 . ?
O6 H6A 0.8459 . ?
O7 H7A 0.8471 . ?
O7 H7B 0.9831 . ?
O8 H8B 0.8507 . ?
O8 H8A 0.8487 . ?

loop_
_geom_hbond_atom_site_label_D
_geom_hbond_atom_site_label_H
_geom_hbond_atom_site_label_A
_geom_hbond_distance_DH
_geom_hbond_distance_HA
_geom_hbond_distance_DA
_geom_hbond_angle_DHA
_geom_hbond_site_symmetry_A
O8 H8A O18 0.85 2.07 2.890(10) 162.6 1_565
N12 H12B O16 1.06 2.46 3.062(11) 115.5 1_565
N12 H12B O17 1.06 2.16 2.928(10) 127.5 1_565
N12 H12A O10 1.04 2.56 3.501(14) 150.6 1_565
N12 H12A O12 1.04 2.53 3.204(17) 122.1 1_565
N5 H5D O17 0.93 2.34 3.030(11) 130.5 .
N5 H5D O16 0.93 2.19 2.912(11) 133.6 .
N5 H5C O9 0.94 2.29 3.048(12) 136.7 1_655
O7 H7B N10 0.98 2.49 3.277(8) 136.4 2_676
O7 H7B N9 0.98 1.72 2.684(8) 167.8 2_676
O7 H7A O12 0.85 2.30 3.024(18) 143.6 .
O5 H5A N3 0.85 2.64 3.305(8) 135.9 2_767
O5 H5A N2 0.85 1.97 2.797(8) 166.2 2_767
O6 H6A O14 0.85 2.07 2.891(10) 163.0 1_565
O5 H5B Cl2 0.85 2.97 3.757(6) 155.9 1_655
O5 H5B O11 0.85 2.57 3.223(16) 134.0 1_655
O5 H5B O9 0.85 2.16 2.954(13) 156.2 1_655
O6 H6B N3 0.85 1.95 2.762(8) 161.0 2_767
O8 H8B N10 0.85 2.07 2.841(9) 150.9 2_676

loop_
_geom_torsion_atom_site_label_1
_geom_torsion_atom_site_label_2
_geom_torsion_atom_site_label_3
_geom_torsion_atom_site_label_4
_geom_torsion
_geom_torsion_site_symmetry_1
_geom_torsion_site_symmetry_2
_geom_torsion_site_symmetry_3
_geom_torsion_site_symmetry_4
_geom_torsion_publ_flag
N7 C1 C2 C3 -0.4(15) . . . . ?
C1 C2 C3 C4 1.6(15) . . . . ?
C2 C3 C4 C5 -1.2(14) . . . . ?
C2 C3 C4 C6 172.4(9) . . . . ?
C3 C4 C5 N7 -0.5(13) . . . . ?
C6 C4 C5 N7 -174.0(8) . . . . ?
C5 C4 C6 N3 134.1(9) . . . . ?
C3 C4 C6 N3 -39.4(13) . . . . ?
C5 C4 C6 N4 -38.5(13) . . . . ?
C3 C4 C6 N4 148.0(9) . . . . ?
N2 C7 C8 C9 -8.0(14) . . . . ?
N4 C7 C8 C9 168.0(9) . . . . ?
N2 C7 C8 C12 175.3(9) . . . . ?
N4 C7 C8 C12 -8.7(14) . . . . ?
C12 C8 C9 C10 -1.1(15) . . . . ?
C7 C8 C9 C10 -177.9(9) . . . . ?
C8 C9 C10 C11 0.8(16) . . . . ?
C9 C10 C11 N1 -0.6(15) . . . . ?
C9 C8 C12 N1 1.2(13) . . . . ?
C7 C8 C12 N1 177.9(8) . . . . ?
N6 C13 C14 C15 -2.8(15) . . . . ?
C13 C14 C15 C16 2.2(16) . . . . ?
C14 C15 C16 C17 0.4(14) . . . . ?
C14 C15 C16 C18 173.0(9) . . . . ?
C15 C16 C17 N6 -2.3(13) . . . . ?
C18 C16 C17 N6 -175.1(8) . . . . ?
C15 C16 C18 N10 -38.3(14) . . . . ?
C17 C16 C18 N10 134.4(9) . . . . ?
C15 C16 C18 N11 146.8(9) . . . . ?
C17 C16 C18 N11 -40.5(13) . . . . ?
N9 C19 C20 C21 -6.4(13) . . . . ?
N11 C19 C20 C21 167.8(8) . . . . ?
N9 C19 C20 C24 175.4(8) . . . . ?
N11 C19 C20 C24 -10.4(14) . . . . ?
C24 C20 C21 C22 0.2(15) . . . . ?
C19 C20 C21 C22 -178.1(9) . . . . ?
C20 C21 C22 C23 -0.5(16) . . . . ?
C21 C22 C23 N8 0.4(15) . . . . ?
C21 C20 C24 N8 0.2(13) . . . . ?
C19 C20 C24 N8 178.4(8) . . . . ?
C10 C11 N1 O4 -179.8(8) . . . . ?
C10 C11 N1 C12 0.7(15) . . . . ?
C8 C12 N1 O4 179.5(8) . . . . ?
C8 C12 N1 C11 -1.1(14) . . . . ?
N4 C7 N2 N3 -2.2(10) . . . . ?
C8 C7 N2 N3 174.5(8) . . . . ?
N4 C6 N3 N2 0.7(10) . . . . ?
C4 C6 N3 N2 -173.1(8) . . . . ?
C7 N2 N3 C6 0.9(10) . . . . ?
N3 C6 N4 C7 -2.0(10) . . . . ?
C4 C6 N4 C7 171.5(8) . . . . ?
N3 C6 N4 N5 172.6(8) . . . . ?
C4 C6 N4 N5 -13.9(14) . . . . ?
N2 C7 N4 C6 2.6(10) . . . . ?
C8 C7 N4 C6 -173.8(9) . . . . ?
N2 C7 N4 N5 -172.2(7) . . . . ?
C8 C7 N4 N5 11.4(14) . . . . ?
C14 C13 N6 O2 -179.7(8) . . . . ?
C14 C13 N6 C17 0.8(14) . . . . ?
C16 C17 N6 O2 -177.8(7) . . . . ?
C16 C17 N6 C13 1.7(13) . . . . ?
C2 C1 N7 O3 -178.9(8) . . . . ?
C2 C1 N7 C5 -1.3(13) . . . . ?
C4 C5 N7 C1 1.7(13) . . . . ?
C4 C5 N7 O3 179.4(7) . . . . ?
C20 C24 N8 O1 179.1(7) . . . . ?
C20 C24 N8 C23 -0.3(13) . . . . ?
C22 C23 N8 C24 0.0(13) . . . . ?
C22 C23 N8 O1 -179.3(8) . . . . ?
N11 C19 N9 N10 -1.8(10) . . . . ?
C20 C19 N9 N10 173.4(8) . . . . ?
N11 C18 N10 N9 3.0(10) . . . . ?
C16 C18 N10 N9 -172.7(8) . . . . ?
C19 N9 N10 C18 -0.8(10) . . . . ?
N9 C19 N11 C18 3.6(9) . . . . ?
C20 C19 N11 C18 -171.3(8) . . . . ?
N9 C19 N11 N12 -173.1(7) . . . . ?
C20 C19 N11 N12 12.0(13) . . . . ?
N10 C18 N11 C19 -4.1(10) . . . . ?
C16 C18 N11 C19 171.6(8) . . . . ?
N10 C18 N11 N12 172.5(7) . . . . ?
C16 C18 N11 N12 -11.8(14) . . . . ?
C24 N8 O1 Ho1 -81.0(8) . . . 1_565 ?
C23 N8 O1 Ho1 98.4(8) . . . 1_565 ?
C13 N6 O2 Ho1 87.3(10) . . . . ?
C17 N6 O2 Ho1 -93.3(9) . . . . ?
O4 Ho1 O2 N6 -108.9(7) . . . . ?
O1 Ho1 O2 N6 -10.6(11) 1_545 . . . ?
O3 Ho1 O2 N6 97.6(7) 1_565 . . . ?
O6 Ho1 O2 N6 171.9(8) . . . . ?
O8 Ho1 O2 N6 31.0(7) . . . . ?
O7 Ho1 O2 N6 -43.5(7) . . . . ?
O5 Ho1 O2 N6 177.8(6) . . . . ?
C1 N7 O3 Ho1 89.2(9) . . . 1_545 ?
C5 N7 O3 Ho1 -88.5(8) . . . 1_545 ?
C11 N1 O4 Ho1 93.6(9) . . . . ?
C12 N1 O4 Ho1 -87.0(8) . . . . ?
O1 Ho1 O4 N1 95.8(6) 1_545 . . . ?
O2 Ho1 O4 N1 -112.1(6) . . . . ?
O3 Ho1 O4 N1 2.5(9) 1_565 . . . ?
O6 Ho1 O4 N1 -46.1(6) . . . . ?
O8 Ho1 O4 N1 171.7(5) . . . . ?
O7 Ho1 O4 N1 173.2(7) . . . . ?
O5 Ho1 O4 N1 29.1(6) . . . . ?
